data_4085909
loop_
_publ_author_name
'Liu, Tianbiao'
'Liao, Qian'
'O&#x2019;Hagan, Molly'
'Hulley, Elliott B.'
'DuBois, Daniel L.'
'Bullock, R. Morris'

_publ_contact_author
; 
Tianbiao Leo Liu 
Pacific Northwest National Laboratory 
Richland, WA, 99354 
USA 
;
_publ_section_title
;
 Iron Complexes Bearing Diphosphine Ligands with Positioned Pendant Amines
 as Electrocatalysts for the Oxidation of H2
;
_journal_issue 12
_journal_name_full Organometallics
_journal_page_first 2747
_journal_paper_doi 10.1021/om501289f
_journal_volume 34
_journal_year 2015
_chemical_formula_sum 'C27 H39.75 Cl0.75 F3.75 Fe0.75 N2.25 P1.5'
_chemical_formula_weight 582.04
_chemical_name_systematic
; 
 ? 
;
_space_group_IT_number 170
_symmetry_cell_setting hexagonal
_symmetry_space_group_name_Hall 'P 65'
_symmetry_space_group_name_H-M 'P 65'
_atom_sites_solution_hydrogens geom
_atom_sites_solution_primary direct
_atom_sites_solution_secondary difmap
_audit_creation_method SHELXL-97
_cell_angle_alpha 90.00
_cell_angle_beta 90.00
_cell_angle_gamma 120.00
_cell_formula_units_Z 8
_cell_length_a 20.6241(4)
_cell_length_b 20.6241(4)
_cell_length_c 17.1840(4)
_cell_measurement_reflns_used 9483
_cell_measurement_temperature 100(2)
_cell_measurement_theta_max 26.74
_cell_measurement_theta_min 2.57
_cell_volume 6330.0(2)
_computing_cell_refinement 'Bruker SAINT'
_computing_data_collection 'Bruker APEX2'
_computing_data_reduction 'Bruker SAINT'
_computing_molecular_graphics 'Bruker SHELXTL'
_computing_publication_material 'Bruker SHELXTL'
_computing_structure_refinement 'SHELXL-97 (Sheldrick, 2008)'
_computing_structure_solution 'SHELXS-97 (Sheldrick, 2008)'
_diffrn_ambient_temperature 100(2)
_diffrn_measured_fraction_theta_full 0.999
_diffrn_measured_fraction_theta_max 0.999
_diffrn_measurement_device_type 'Bruker APEX-II CCD'
_diffrn_measurement_method '\f and \w scans'
_diffrn_radiation_monochromator graphite
_diffrn_radiation_source 'fine-focus sealed tube'
_diffrn_radiation_type MoK\a
_diffrn_radiation_wavelength 0.71073
_diffrn_reflns_av_R_equivalents 0.0930
_diffrn_reflns_av_sigmaI/netI 0.0567
_diffrn_reflns_limit_h_max 26
_diffrn_reflns_limit_h_min -26
_diffrn_reflns_limit_k_max 26
_diffrn_reflns_limit_k_min -26
_diffrn_reflns_limit_l_max 19
_diffrn_reflns_limit_l_min -22
_diffrn_reflns_number 57183
_diffrn_reflns_theta_full 27.19
_diffrn_reflns_theta_max 27.19
_diffrn_reflns_theta_min 1.14
_exptl_absorpt_coefficient_mu 0.545
_exptl_absorpt_correction_T_max 0.9227
_exptl_absorpt_correction_T_min 0.9035
_exptl_absorpt_correction_type multi-scan
_exptl_absorpt_process_details 'SADABS; (Sheldrick, 2006)'
_exptl_crystal_colour black
_exptl_crystal_density_diffrn 1.221
_exptl_crystal_description block
_exptl_crystal_F_000 2448
_exptl_crystal_size_max 0.19
_exptl_crystal_size_mid 0.16
_exptl_crystal_size_min 0.15
_refine_diff_density_max 0.433
_refine_diff_density_min -0.375
_refine_diff_density_rms 0.088
_refine_ls_abs_structure_details 'Flack H D (1983), Acta Cryst. A39, 876-881'
_refine_ls_abs_structure_Flack 0.049(16)
_refine_ls_extinction_method none
_refine_ls_goodness_of_fit_ref 1.040
_refine_ls_hydrogen_treatment riding
_refine_ls_matrix_type full
_refine_ls_number_parameters 473
_refine_ls_number_reflns 9219
_refine_ls_number_restraints 207
_refine_ls_restrained_S_all 1.048
_refine_ls_R_factor_all 0.0552
_refine_ls_R_factor_gt 0.0528
_refine_ls_shift/su_max 0.038
_refine_ls_shift/su_mean 0.001
_refine_ls_structure_factor_coef Fsqd
_refine_ls_weighting_details 'calc w=1/[\s^2^(Fo^2^)+(0.1000P)^2^+0.3213P] where P=(Fo^2^+2Fc^2^)/3'
_refine_ls_weighting_scheme calc
_refine_ls_wR_factor_gt 0.1450
_refine_ls_wR_factor_ref 0.1465
_reflns_number_gt 8455
_reflns_number_total 9219
_reflns_threshold_expression >2sigma(I)
_cod_data_source_file om501289f_si_002.cif
_cod_data_source_block leo22
_cod_depositor_comments
;
The following automatic conversions were performed:

'_symmetry_cell_setting' value 'Hexagonal' changed to 'hexagonal'
according to
/usr/data/users/saulius/crontab/automatic-downloads/rss-feeds/ACS/lib/dictionaries/cif_core.dic
dictionary named 'cif_core.dic' version 2.4.2 from 2011-04-26.

Automatic conversion script
Id: cif_fix_values 3271 2015-04-21 07:52:19Z andrius 

 Adding full bibliography for 4085908--4085911.cif.
;
_cod_original_sg_symbol_H-M P6(5)
_cod_original_formula_sum 'C27 H39.75 Cl0.75 F3.75 Fe0.75 N2.25 P1.50'
_cod_database_code 4085909

loop_
_symmetry_equiv_pos_as_xyz
'x, y, z'
'x-y, x, z+5/6'
'y, -x+y, z+1/6'
'-y, x-y, z+2/3'
'-x+y, -x, z+1/3'
'-x, -y, z+1/2'

loop_
_atom_site_label
_atom_site_type_symbol
_atom_site_fract_x
_atom_site_fract_y
_atom_site_fract_z
_atom_site_U_iso_or_equiv
_atom_site_adp_type
_atom_site_occupancy
_atom_site_symmetry_multiplicity
_atom_site_calc_flag
_atom_site_refinement_flags
_atom_site_disorder_assembly
_atom_site_disorder_group
Fe1 Fe 0.45722(3) 0.31927(2) 0.16903(3) 0.03173(12) Uani 1 1 d . . .
P1 P 0.50602(5) 0.30800(5) 0.05929(5) 0.03196(18) Uani 1 1 d . . .
P2 P 0.38040(5) 0.19963(5) 0.14688(5) 0.03192(18) Uani 1 1 d . . .
Cl1 Cl 0.38403(5) 0.35749(5) 0.10461(5) 0.03724(18) Uani 1 1 d . . .
F1 F 0.32104(12) 0.35336(13) 0.28320(15) 0.0498(5) Uani 1 1 d . . .
F2 F 0.27269(16) 0.45032(17) 0.28808(17) 0.0655(7) Uani 1 1 d . . .
F3 F 0.50488(19) 0.64731(15) 0.25918(17) 0.0671(7) Uani 1 1 d . . .
F4 F 0.56562(14) 0.56087(13) 0.24783(15) 0.0544(6) Uani 1 1 d . . .
N1 N 0.38497(16) 0.19293(15) -0.01316(16) 0.0355(6) Uani 1 1 d . . .
N2 N 0.51209(15) 0.19421(15) 0.13720(16) 0.0319(5) Uani 1 1 d . . .
N3 N 0.3889(2) 0.5492(2) 0.2732(2) 0.0539(9) Uani 1 1 d . . .
C1 C 0.4773(2) 0.3994(2) 0.2577(2) 0.0385(7) Uani 1 1 d . . .
C2 C 0.5451(2) 0.4163(2) 0.2203(2) 0.0403(7) Uani 1 1 d . . .
H2 H 0.5784 0.4615 0.1941 0.048 Uiso 1 1 calc R . .
C3 C 0.5535(2) 0.3519(2) 0.2298(2) 0.0399(7) Uani 1 1 d . . .
H3 H 0.5936 0.3467 0.2101 0.048 Uiso 1 1 calc R . .
C4 C 0.4928(2) 0.2981(2) 0.2728(2) 0.0394(7) Uani 1 1 d . . .
H4 H 0.4851 0.2505 0.2881 0.047 Uiso 1 1 calc R . .
C5 C 0.4445(2) 0.3270(2) 0.2899(2) 0.0376(7) Uani 1 1 d . . .
H5 H 0.3987 0.3021 0.3179 0.045 Uiso 1 1 calc R . .
C6 C 0.43874(18) 0.27285(19) -0.02317(19) 0.0346(6) Uani 1 1 d . . .
H6A H 0.4117 0.3011 -0.0257 0.041 Uiso 1 1 calc R . .
H6B H 0.4663 0.2808 -0.0727 0.041 Uiso 1 1 calc R . .
C7 C 0.33250(19) 0.18007(19) 0.05043(19) 0.0363(7) Uani 1 1 d . . .
H7A H 0.2911 0.1275 0.0489 0.044 Uiso 1 1 calc R . .
H7B H 0.3107 0.2129 0.0434 0.044 Uiso 1 1 calc R . .
C8 C 0.53500(19) 0.23621(18) 0.0642(2) 0.0345(6) Uani 1 1 d . . .
H8A H 0.5125 0.2011 0.0201 0.041 Uiso 1 1 calc R . .
H8B H 0.5901 0.2610 0.0591 0.041 Uiso 1 1 calc R . .
C9 C 0.43005(18) 0.14569(18) 0.1403(2) 0.0332(6) Uani 1 1 d . . .
H9A H 0.4167 0.1122 0.1860 0.040 Uiso 1 1 calc R . .
H9B H 0.4130 0.1140 0.0930 0.040 Uiso 1 1 calc R . .
C10 C 0.3462(2) 0.1544(2) -0.0874(2) 0.0411(7) Uani 1 1 d . . .
C11 C 0.2991(3) 0.1853(3) -0.1222(3) 0.0586(11) Uani 1 1 d . . .
H11A H 0.2567 0.1734 -0.0878 0.088 Uiso 1 1 calc R . .
H11B H 0.2804 0.1626 -0.1734 0.088 Uiso 1 1 calc R . .
H11C H 0.3300 0.2397 -0.1279 0.088 Uiso 1 1 calc R . .
C12 C 0.2977(3) 0.0699(2) -0.0717(3) 0.0557(10) Uani 1 1 d . . .
H12A H 0.3282 0.0516 -0.0466 0.084 Uiso 1 1 calc R . .
H12B H 0.2781 0.0434 -0.1211 0.084 Uiso 1 1 calc R . .
H12C H 0.2559 0.0607 -0.0375 0.084 Uiso 1 1 calc R . .
C13 C 0.4058(2) 0.1633(3) -0.1465(2) 0.0496(9) Uani 1 1 d . . .
H13A H 0.4304 0.2141 -0.1680 0.074 Uiso 1 1 calc R . .
H13B H 0.3820 0.1269 -0.1886 0.074 Uiso 1 1 calc R . .
H13C H 0.4431 0.1546 -0.1206 0.074 Uiso 1 1 calc R . .
C14 C 0.55306(18) 0.15320(18) 0.1561(2) 0.0347(7) Uani 1 1 d . . .
C15 C 0.63652(19) 0.2023(2) 0.1386(2) 0.0392(7) Uani 1 1 d . . .
H15A H 0.6443 0.2064 0.0821 0.059 Uiso 1 1 calc R . .
H15B H 0.6640 0.1796 0.1616 0.059 Uiso 1 1 calc R . .
H15C H 0.6548 0.2522 0.1608 0.059 Uiso 1 1 calc R . .
C17 C 0.5458(2) 0.1385(2) 0.2439(2) 0.0396(7) Uani 1 1 d . . .
H17A H 0.5723 0.1863 0.2718 0.059 Uiso 1 1 calc R . .
H17B H 0.5677 0.1074 0.2575 0.059 Uiso 1 1 calc R . .
H17C H 0.4927 0.1125 0.2585 0.059 Uiso 1 1 calc R . .
C16 C 0.5225(2) 0.0794(2) 0.1115(2) 0.0410(7) Uani 1 1 d . . .
H16A H 0.4722 0.0438 0.1305 0.061 Uiso 1 1 calc R . .
H16B H 0.5557 0.0586 0.1195 0.061 Uiso 1 1 calc R . .
H16C H 0.5202 0.0885 0.0558 0.061 Uiso 1 1 calc R . .
C18 C 0.58991(19) 0.38910(18) 0.0119(2) 0.0370(7) Uani 1 1 d . . .
C19 C 0.6568(2) 0.4243(2) 0.0675(2) 0.0456(8) Uani 1 1 d . . .
H19A H 0.6687 0.3860 0.0846 0.068 Uiso 1 1 calc R . .
H19B H 0.6444 0.4448 0.1129 0.068 Uiso 1 1 calc R . .
H19C H 0.7002 0.4646 0.0407 0.068 Uiso 1 1 calc R . .
C20 C 0.6150(2) 0.3652(2) -0.0614(2) 0.0419(8) Uani 1 1 d . . .
H20A H 0.5739 0.3440 -0.0992 0.063 Uiso 1 1 calc R . .
H20B H 0.6287 0.3275 -0.0476 0.063 Uiso 1 1 calc R . .
H20C H 0.6584 0.4089 -0.0842 0.063 Uiso 1 1 calc R . .
C21 C 0.5668(2) 0.4468(2) -0.0106(3) 0.0470(9) Uani 1 1 d . . .
H21A H 0.6104 0.4921 -0.0307 0.071 Uiso 1 1 calc R . .
H21B H 0.5473 0.4596 0.0353 0.071 Uiso 1 1 calc R . .
H21C H 0.5279 0.4256 -0.0508 0.071 Uiso 1 1 calc R . .
C22 C 0.29838(19) 0.13970(19) 0.2122(2) 0.0362(7) Uani 1 1 d . . .
C23 C 0.3246(2) 0.1355(2) 0.2945(2) 0.0413(7) Uani 1 1 d . . .
H23A H 0.2810 0.1040 0.3272 0.062 Uiso 1 1 calc R . .
H23B H 0.3522 0.1859 0.3167 0.062 Uiso 1 1 calc R . .
H23C H 0.3574 0.1138 0.2923 0.062 Uiso 1 1 calc R . .
C24 C 0.2520(2) 0.0595(2) 0.1813(2) 0.0419(7) Uani 1 1 d . . .
H24A H 0.2102 0.0301 0.2169 0.063 Uiso 1 1 calc R . .
H24B H 0.2837 0.0367 0.1776 0.063 Uiso 1 1 calc R . .
H24C H 0.2323 0.0605 0.1297 0.063 Uiso 1 1 calc R . .
C25 C 0.2486(2) 0.1753(2) 0.2149(2) 0.0441(8) Uani 1 1 d . . .
H25A H 0.2274 0.1727 0.1632 0.066 Uiso 1 1 calc R . .
H25B H 0.2786 0.2278 0.2309 0.066 Uiso 1 1 calc R . .
H25C H 0.2080 0.1482 0.2524 0.066 Uiso 1 1 calc R . .
C26 C 0.4467(2) 0.4504(2) 0.26327(19) 0.0388(7) Uani 1 1 d . . .
C27 C 0.3708(2) 0.4256(2) 0.2748(2) 0.0426(8) Uani 1 1 d . . .
C28 C 0.3454(3) 0.4763(3) 0.2782(2) 0.0509(9) Uani 1 1 d . . .
C29 C 0.4598(3) 0.5735(2) 0.2629(2) 0.0528(10) Uani 1 1 d . . .
C30 C 0.4916(2) 0.5279(2) 0.2579(2) 0.0437(8) Uani 1 1 d . . .
F5A F 0.8109(15) 0.1859(13) 0.2872(13) 0.185(9) Uani 0.306(8) 1 d PDU A 1
C31A C 0.7810(12) 0.1069(12) 0.2529(12) 0.177(9) Uani 0.306(8) 1 d PGDU A 1
C32A C 0.7259(15) 0.0798(15) 0.1958(15) 0.185(9) Uani 0.306(8) 1 d PGDU A 1
H32A H 0.7060 0.1099 0.1779 0.222 Uiso 0.306(8) 1 calc PR A 1
C33A C 0.7000(18) 0.0088(16) 0.1649(18) 0.196(11) Uani 0.306(8) 1 d PGDU A 1
H33A H 0.6623 -0.0098 0.1259 0.235 Uiso 0.306(8) 1 calc PR A 1
C34A C 0.729(2) -0.0352(14) 0.191(2) 0.238(14) Uani 0.306(8) 1 d PGDU A 1
H34A H 0.7114 -0.0838 0.1700 0.286 Uiso 0.306(8) 1 calc PR A 1
C35A C 0.784(2) -0.0081(16) 0.248(3) 0.230(14) Uani 0.306(8) 1 d PGDU A 1
H35A H 0.8042 -0.0382 0.2661 0.276 Uiso 0.306(8) 1 calc PR A 1
C36A C 0.8102(17) 0.0629(16) 0.279(2) 0.234(13) Uani 0.306(8) 1 d PGDU A 1
H36A H 0.8479 0.0815 0.3182 0.281 Uiso 0.306(8) 1 calc PR A 1
F5B F 0.6782(12) 0.0871(12) 0.3502(12) 0.72(4) Uani 0.694(8) 1 d PDU A 2
C31B C 0.7031(5) 0.0717(5) 0.2702(4) 0.125(3) Uani 0.694(8) 1 d PGDU A 2
C32B C 0.6530(4) 0.0120(5) 0.2243(5) 0.125(3) Uani 0.694(8) 1 d PGDU A 2
H32B H 0.6032 -0.0197 0.2418 0.151 Uiso 0.694(8) 1 calc PR A 2
C33B C 0.6758(4) -0.0011(4) 0.1527(5) 0.125(3) Uani 0.694(8) 1 d PGDU A 2
H33B H 0.6415 -0.0419 0.1214 0.151 Uiso 0.694(8) 1 calc PR A 2
C34B C 0.7487(5) 0.0454(5) 0.1271(4) 0.110(3) Uani 0.694(8) 1 d PGDU A 2
H34B H 0.7642 0.0364 0.0782 0.132 Uiso 0.694(8) 1 calc PR A 2
C35B C 0.7988(4) 0.1050(5) 0.1730(5) 0.161(7) Uani 0.694(8) 1 d PGDU A 2
H35B H 0.8486 0.1367 0.1555 0.194 Uiso 0.694(8) 1 calc PR A 2
C36B C 0.7760(5) 0.1181(5) 0.2445(5) 0.160(6) Uani 0.694(8) 1 d PGDU A 2
H36B H 0.8103 0.1589 0.2759 0.192 Uiso 0.694(8) 1 calc PR A 2

loop_
_atom_site_aniso_label
_atom_site_aniso_U_11
_atom_site_aniso_U_22
_atom_site_aniso_U_33
_atom_site_aniso_U_23
_atom_site_aniso_U_13
_atom_site_aniso_U_12
Fe1 0.0349(2) 0.0344(2) 0.0284(2) -0.00109(17) -0.00134(17) 0.01925(19)
P1 0.0351(4) 0.0333(4) 0.0292(4) 0.0015(3) 0.0008(3) 0.0184(3)
P2 0.0343(4) 0.0347(4) 0.0280(4) 0.0008(3) 0.0001(3) 0.0182(3)
Cl1 0.0419(4) 0.0414(4) 0.0344(4) -0.0020(3) -0.0044(3) 0.0253(3)
F1 0.0472(12) 0.0522(12) 0.0557(14) -0.0015(10) 0.0043(10) 0.0293(10)
F2 0.0678(16) 0.0843(18) 0.0683(17) -0.0123(14) 0.0015(13) 0.0559(15)
F3 0.099(2) 0.0469(13) 0.0652(17) -0.0018(11) -0.0002(15) 0.0434(15)
F4 0.0595(14) 0.0400(11) 0.0601(15) -0.0046(10) -0.0007(11) 0.0220(10)
N1 0.0399(14) 0.0365(13) 0.0290(14) -0.0011(11) -0.0010(11) 0.0183(12)
N2 0.0339(13) 0.0350(13) 0.0300(14) 0.0013(11) 0.0008(10) 0.0197(11)
N3 0.086(3) 0.061(2) 0.0360(17) -0.0075(15) -0.0036(17) 0.053(2)
C1 0.0424(17) 0.0435(18) 0.0318(17) -0.0011(13) -0.0035(13) 0.0233(15)
C2 0.0460(18) 0.0422(18) 0.0312(17) -0.0042(13) -0.0035(14) 0.0210(15)
C3 0.0402(17) 0.0473(19) 0.0362(18) -0.0083(15) -0.0093(14) 0.0248(15)
C4 0.0490(19) 0.0455(18) 0.0303(17) -0.0079(14) -0.0114(14) 0.0286(16)
C5 0.0471(18) 0.0424(17) 0.0248(16) -0.0030(13) -0.0049(13) 0.0235(15)
C6 0.0380(15) 0.0387(16) 0.0274(15) 0.0012(12) -0.0036(12) 0.0194(13)
C7 0.0408(17) 0.0391(16) 0.0294(16) -0.0029(13) -0.0069(13) 0.0204(14)
C8 0.0387(16) 0.0375(15) 0.0321(17) 0.0018(13) 0.0022(13) 0.0226(14)
C9 0.0373(15) 0.0326(15) 0.0317(16) -0.0018(12) -0.0015(12) 0.0191(13)
C10 0.0441(18) 0.0483(19) 0.0322(18) -0.0065(14) -0.0051(14) 0.0242(16)
C11 0.069(3) 0.084(3) 0.041(2) -0.020(2) -0.023(2) 0.052(3)
C12 0.059(2) 0.049(2) 0.045(2) -0.0120(17) -0.0003(18) 0.0161(18)
C13 0.055(2) 0.058(2) 0.037(2) -0.0088(16) -0.0020(16) 0.0292(19)
C14 0.0362(15) 0.0376(15) 0.0334(17) 0.0033(13) -0.0020(13) 0.0208(13)
C15 0.0359(16) 0.0449(18) 0.0399(18) 0.0043(14) 0.0011(14) 0.0225(14)
C17 0.0379(16) 0.0501(19) 0.0344(18) 0.0067(14) 0.0010(13) 0.0247(15)
C16 0.0441(18) 0.0399(17) 0.043(2) 0.0005(14) 0.0001(15) 0.0242(15)
C18 0.0409(16) 0.0330(15) 0.0395(18) 0.0030(13) 0.0057(14) 0.0201(13)
C19 0.0386(18) 0.0463(19) 0.047(2) -0.0015(16) 0.0056(15) 0.0175(15)
C20 0.0467(18) 0.0440(18) 0.0388(19) 0.0058(15) 0.0097(15) 0.0255(16)
C21 0.0486(19) 0.0374(17) 0.060(3) 0.0123(16) 0.0113(17) 0.0255(16)
C22 0.0385(16) 0.0359(16) 0.0341(17) 0.0053(13) 0.0042(13) 0.0184(14)
C23 0.0485(19) 0.0414(18) 0.0346(18) 0.0029(14) 0.0025(15) 0.0228(16)
C24 0.0416(17) 0.0394(17) 0.0406(19) 0.0051(14) 0.0010(14) 0.0172(15)
C25 0.0450(19) 0.050(2) 0.044(2) 0.0112(16) 0.0087(15) 0.0283(17)
C26 0.054(2) 0.0447(18) 0.0249(16) -0.0046(13) -0.0015(14) 0.0297(16)
C27 0.054(2) 0.0483(19) 0.0329(18) -0.0031(14) 0.0010(15) 0.0310(17)
C28 0.069(3) 0.067(3) 0.035(2) -0.0084(17) -0.0005(17) 0.047(2)
C29 0.082(3) 0.046(2) 0.039(2) -0.0060(16) -0.004(2) 0.038(2)
C30 0.056(2) 0.0441(19) 0.0330(18) -0.0040(14) 0.0004(15) 0.0264(17)
F5A 0.27(3) 0.204(17) 0.130(15) -0.050(14) -0.031(15) 0.152(18)
C31A 0.179(16) 0.134(13) 0.178(17) 0.004(13) 0.009(13) 0.048(12)
C32A 0.165(14) 0.164(12) 0.157(14) 0.016(12) 0.020(11) 0.029(12)
C33A 0.176(18) 0.165(15) 0.177(18) 0.012(14) -0.011(15) 0.033(15)
C34A 0.20(3) 0.23(2) 0.27(3) -0.05(2) -0.05(2) 0.09(2)
C35A 0.20(3) 0.22(2) 0.30(3) -0.11(2) -0.07(2) 0.13(2)
C36A 0.22(3) 0.18(2) 0.32(3) -0.07(2) -0.05(2) 0.11(2)
F5B 0.60(4) 0.69(5) 0.40(4) -0.25(3) 0.30(3) -0.04(4)
C31B 0.104(4) 0.154(6) 0.137(6) 0.057(5) 0.013(4) 0.078(4)
C32B 0.104(4) 0.154(6) 0.137(6) 0.057(5) 0.013(4) 0.078(4)
C33B 0.104(4) 0.154(6) 0.137(6) 0.057(5) 0.013(4) 0.078(4)
C34B 0.109(7) 0.098(7) 0.104(7) 0.016(5) 0.002(5) 0.037(5)
C35B 0.170(10) 0.117(9) 0.115(9) -0.017(7) 0.051(8) 0.010(8)
C36B 0.168(9) 0.127(10) 0.134(10) -0.015(8) 0.022(8) 0.035(8)

loop_
_atom_type_symbol
_atom_type_description
_atom_type_scat_dispersion_real
_atom_type_scat_dispersion_imag
_atom_type_scat_source
C C 0.0033 0.0016 'International Tables Vol C Tables 4.2.6.8 and 6.1.1.4'
H H 0.0000 0.0000 'International Tables Vol C Tables 4.2.6.8 and 6.1.1.4'
N N 0.0061 0.0033 'International Tables Vol C Tables 4.2.6.8 and 6.1.1.4'
F F 0.0171 0.0103 'International Tables Vol C Tables 4.2.6.8 and 6.1.1.4'
P P 0.1023 0.0942 'International Tables Vol C Tables 4.2.6.8 and 6.1.1.4'
Cl Cl 0.1484 0.1585 'International Tables Vol C Tables 4.2.6.8 and 6.1.1.4'
Fe Fe 0.3463 0.8444 'International Tables Vol C Tables 4.2.6.8 and 6.1.1.4'

loop_
_geom_angle_atom_site_label_1
_geom_angle_atom_site_label_2
_geom_angle_atom_site_label_3
_geom_angle
C3 Fe1 C4 39.97(15)
C3 Fe1 C2 40.38(15)
C4 Fe1 C2 67.06(14)
C3 Fe1 C5 66.91(15)
C4 Fe1 C5 39.92(14)
C2 Fe1 C5 66.21(14)
C3 Fe1 C1 66.26(14)
C4 Fe1 C1 65.97(13)
C2 Fe1 C1 38.97(14)
C5 Fe1 C1 38.80(14)
C3 Fe1 P2 119.76(11)
C4 Fe1 P2 92.61(11)
C2 Fe1 P2 158.97(11)
C5 Fe1 P2 102.03(10)
C1 Fe1 P2 138.25(10)
C3 Fe1 P1 93.01(11)
C4 Fe1 P1 119.33(10)
C2 Fe1 P1 103.71(10)
C5 Fe1 P1 158.61(11)
C1 Fe1 P1 140.50(11)
P2 Fe1 P1 81.04(3)
C3 Fe1 Cl1 146.06(11)
C4 Fe1 Cl1 148.52(10)
C2 Fe1 Cl1 105.96(11)
C5 Fe1 Cl1 108.63(10)
C1 Fe1 Cl1 89.12(10)
P2 Fe1 Cl1 94.18(3)
P1 Fe1 Cl1 92.10(3)
C8 P1 C6 101.49(16)
C8 P1 C18 102.04(15)
C6 P1 C18 101.05(16)
C8 P1 Fe1 113.05(11)
C6 P1 Fe1 113.73(11)
C18 P1 Fe1 122.71(11)
C9 P2 C7 101.96(15)
C9 P2 C22 103.10(15)
C7 P2 C22 100.52(16)
C9 P2 Fe1 112.31(11)
C7 P2 Fe1 113.74(11)
C22 P2 Fe1 122.62(11)
C7 N1 C6 111.5(3)
C7 N1 C10 112.8(3)
C6 N1 C10 113.4(3)
C8 N2 C9 110.7(3)
C8 N2 C14 114.4(2)
C9 N2 C14 112.9(2)
C29 N3 C28 116.3(3)
C5 C1 C2 109.4(3)
C5 C1 C26 125.4(3)
C2 C1 C26 125.2(3)
C5 C1 Fe1 69.8(2)
C2 C1 Fe1 69.6(2)
C26 C1 Fe1 127.8(2)
C1 C2 C3 106.4(3)
C1 C2 Fe1 71.4(2)
C3 C2 Fe1 67.16(19)
C1 C2 H2 126.8
C3 C2 H2 126.8
Fe1 C2 H2 126.2
C4 C3 C2 108.7(3)
C4 C3 Fe1 70.8(2)
C2 C3 Fe1 72.5(2)
C4 C3 H3 125.7
C2 C3 H3 125.7
Fe1 C3 H3 122.8
C3 C4 C5 108.2(3)
C3 C4 Fe1 69.3(2)
C5 C4 Fe1 72.05(19)
C3 C4 H4 125.9
C5 C4 H4 125.9
Fe1 C4 H4 124.4
C1 C5 C4 107.3(3)
C1 C5 Fe1 71.4(2)
C4 C5 Fe1 68.0(2)
C1 C5 H5 126.4
C4 C5 H5 126.4
Fe1 C5 H5 125.8
N1 C6 P1 110.3(2)
N1 C6 H6A 109.6
P1 C6 H6A 109.6
N1 C6 H6B 109.6
P1 C6 H6B 109.6
H6A C6 H6B 108.1
N1 C7 P2 111.1(2)
N1 C7 H7A 109.4
P2 C7 H7A 109.4
N1 C7 H7B 109.4
P2 C7 H7B 109.4
H7A C7 H7B 108.0
N2 C8 P1 112.0(2)
N2 C8 H8A 109.2
P1 C8 H8A 109.2
N2 C8 H8B 109.2
P1 C8 H8B 109.2
H8A C8 H8B 107.9
N2 C9 P2 112.7(2)
N2 C9 H9A 109.1
P2 C9 H9A 109.1
N2 C9 H9B 109.1
P2 C9 H9B 109.1
H9A C9 H9B 107.8
N1 C10 C11 113.2(3)
N1 C10 C13 108.4(3)
C11 C10 C13 109.2(3)
N1 C10 C12 108.8(3)
C11 C10 C12 110.7(4)
C13 C10 C12 106.2(3)
C10 C11 H11A 109.5
C10 C11 H11B 109.5
H11A C11 H11B 109.5
C10 C11 H11C 109.5
H11A C11 H11C 109.5
H11B C11 H11C 109.5
C10 C12 H12A 109.5
C10 C12 H12B 109.5
H12A C12 H12B 109.5
C10 C12 H12C 109.5
H12A C12 H12C 109.5
H12B C12 H12C 109.5
C10 C13 H13A 109.5
C10 C13 H13B 109.5
H13A C13 H13B 109.5
C10 C13 H13C 109.5
H13A C13 H13C 109.5
H13B C13 H13C 109.5
N2 C14 C15 110.4(3)
N2 C14 C17 107.3(3)
C15 C14 C17 107.0(3)
N2 C14 C16 112.6(3)
C15 C14 C16 109.1(3)
C17 C14 C16 110.2(3)
C14 C15 H15A 109.5
C14 C15 H15B 109.5
H15A C15 H15B 109.5
C14 C15 H15C 109.5
H15A C15 H15C 109.5
H15B C15 H15C 109.5
C14 C17 H17A 109.5
C14 C17 H17B 109.5
H17A C17 H17B 109.5
C14 C17 H17C 109.5
H17A C17 H17C 109.5
H17B C17 H17C 109.5
C14 C16 H16A 109.5
C14 C16 H16B 109.5
H16A C16 H16B 109.5
C14 C16 H16C 109.5
H16A C16 H16C 109.5
H16B C16 H16C 109.5
C19 C18 C20 107.2(3)
C19 C18 C21 110.2(3)
C20 C18 C21 109.1(3)
C19 C18 P1 111.1(3)
C20 C18 P1 112.1(2)
C21 C18 P1 107.1(2)
C18 C19 H19A 109.5
C18 C19 H19B 109.5
H19A C19 H19B 109.5
C18 C19 H19C 109.5
H19A C19 H19C 109.5
H19B C19 H19C 109.5
C18 C20 H20A 109.5
C18 C20 H20B 109.5
H20A C20 H20B 109.5
C18 C20 H20C 109.5
H20A C20 H20C 109.5
H20B C20 H20C 109.5
C18 C21 H21A 109.5
C18 C21 H21B 109.5
H21A C21 H21B 109.5
C18 C21 H21C 109.5
H21A C21 H21C 109.5
H21B C21 H21C 109.5
C23 C22 C25 109.8(3)
C23 C22 C24 107.8(3)
C25 C22 C24 108.7(3)
C23 C22 P2 111.1(2)
C25 C22 P2 107.5(2)
C24 C22 P2 111.8(2)
C22 C23 H23A 109.5
C22 C23 H23B 109.5
H23A C23 H23B 109.5
C22 C23 H23C 109.5
H23A C23 H23C 109.5
H23B C23 H23C 109.5
C22 C24 H24A 109.5
C22 C24 H24B 109.5
H24A C24 H24B 109.5
C22 C24 H24C 109.5
H24A C24 H24C 109.5
H24B C24 H24C 109.5
C22 C25 H25A 109.5
C22 C25 H25B 109.5
H25A C25 H25B 109.5
C22 C25 H25C 109.5
H25A C25 H25C 109.5
H25B C25 H25C 109.5
C30 C26 C27 114.2(3)
C30 C26 C1 122.5(4)
C27 C26 C1 123.3(3)
F1 C27 C28 118.0(4)
F1 C27 C26 121.5(3)
C28 C27 C26 120.5(4)
N3 C28 F2 117.2(4)
N3 C28 C27 124.2(4)
F2 C28 C27 118.6(4)
N3 C29 F3 117.1(4)
N3 C29 C30 124.5(4)
F3 C29 C30 118.3(4)
F4 C30 C29 117.9(4)
F4 C30 C26 121.9(3)
C29 C30 C26 120.2(4)
C32A C31A C36A 120.0
C32A C31A F5A 120.6(8)
C36A C31A F5A 119.4(8)
C31A C32A C33A 120.0
C31A C32A H32A 120.0
C33A C32A H32A 120.0
C32A C33A C34A 120.0
C32A C33A H33A 120.0
C34A C33A H33A 120.0
C35A C34A C33A 120.0
C35A C34A H34A 120.0
C33A C34A H34A 120.0
C36A C35A C34A 120.0
C36A C35A H35A 120.0
C34A C35A H35A 120.0
C35A C36A C31A 120.0
C35A C36A H36A 120.0
C31A C36A H36A 120.0
C32B C31B C36B 120.0
C32B C31B F5B 120.5(7)
C36B C31B F5B 119.5(7)
C33B C32B C31B 120.0
C33B C32B H32B 120.0
C31B C32B H32B 120.0
C34B C33B C32B 120.0
C34B C33B H33B 120.0
C32B C33B H33B 120.0
C33B C34B C35B 120.0
C33B C34B H34B 120.0
C35B C34B H34B 120.0
C34B C35B C36B 120.0
C34B C35B H35B 120.0
C36B C35B H35B 120.0
C35B C36B C31B 120.0
C35B C36B H36B 120.0
C31B C36B H36B 120.0

loop_
_geom_bond_atom_site_label_1
_geom_bond_atom_site_label_2
_geom_bond_distance
Fe1 C3 2.037(3)
Fe1 C4 2.057(3)
Fe1 C2 2.107(4)
Fe1 C5 2.110(4)
Fe1 C1 2.131(4)
Fe1 P2 2.1987(9)
Fe1 P1 2.2040(9)
Fe1 Cl1 2.3055(9)
P1 C8 1.855(3)
P1 C6 1.858(3)
P1 C18 1.887(3)
P2 C9 1.854(3)
P2 C7 1.867(3)
P2 C22 1.887(3)
F1 C27 1.329(5)
F2 C28 1.328(5)
F3 C29 1.330(5)
F4 C30 1.336(5)
N1 C7 1.466(5)
N1 C6 1.466(4)
N1 C10 1.504(4)
N2 C8 1.462(4)
N2 C9 1.474(4)
N2 C14 1.500(4)
N3 C29 1.299(6)
N3 C28 1.313(6)
C1 C5 1.409(5)
C1 C2 1.414(5)
C1 C26 1.476(5)
C2 C3 1.432(5)
C2 H2 0.9500
C3 C4 1.399(6)
C3 H3 0.9500
C4 C5 1.423(5)
C4 H4 0.9500
C5 H5 0.9500
C6 H6A 0.9900
C6 H6B 0.9900
C7 H7A 0.9900
C7 H7B 0.9900
C8 H8A 0.9900
C8 H8B 0.9900
C9 H9A 0.9900
C9 H9B 0.9900
C10 C11 1.524(6)
C10 C13 1.533(5)
C10 C12 1.539(6)
C11 H11A 0.9800
C11 H11B 0.9800
C11 H11C 0.9800
C12 H12A 0.9800
C12 H12B 0.9800
C12 H12C 0.9800
C13 H13A 0.9800
C13 H13B 0.9800
C13 H13C 0.9800
C14 C15 1.528(5)
C14 C17 1.531(5)
C14 C16 1.531(5)
C15 H15A 0.9800
C15 H15B 0.9800
C15 H15C 0.9800
C17 H17A 0.9800
C17 H17B 0.9800
C17 H17C 0.9800
C16 H16A 0.9800
C16 H16B 0.9800
C16 H16C 0.9800
C18 C19 1.530(5)
C18 C20 1.534(5)
C18 C21 1.537(5)
C19 H19A 0.9800
C19 H19B 0.9800
C19 H19C 0.9800
C20 H20A 0.9800
C20 H20B 0.9800
C20 H20C 0.9800
C21 H21A 0.9800
C21 H21B 0.9800
C21 H21C 0.9800
C22 C23 1.532(5)
C22 C25 1.533(5)
C22 C24 1.533(5)
C23 H23A 0.9800
C23 H23B 0.9800
C23 H23C 0.9800
C24 H24A 0.9800
C24 H24B 0.9800
C24 H24C 0.9800
C25 H25A 0.9800
C25 H25B 0.9800
C25 H25C 0.9800
C26 C30 1.393(5)
C26 C27 1.395(5)
C27 C28 1.384(5)
C29 C30 1.392(6)
F5A C31A 1.54(2)
C31A C32A 1.3900
C31A C36A 1.3900
C32A C33A 1.3900
C32A H32A 0.9500
C33A C34A 1.3900
C33A H33A 0.9500
C34A C35A 1.3900
C34A H34A 0.9500
C35A C36A 1.3900
C35A H35A 0.9500
C36A H36A 0.9500
F5B C31B 1.56(2)
C31B C32B 1.3900
C31B C36B 1.3900
C32B C33B 1.3900
C32B H32B 0.9500
C33B C34B 1.3900
C33B H33B 0.9500
C34B C35B 1.3900
C34B H34B 0.9500
C35B C36B 1.3900
C35B H35B 0.9500
C36B H36B 0.9500

loop_
_geom_torsion_atom_site_label_1
_geom_torsion_atom_site_label_2
_geom_torsion_atom_site_label_3
_geom_torsion_atom_site_label_4
_geom_torsion
C3 Fe1 P1 C8 62.13(16)
C4 Fe1 P1 C8 30.42(17)
C2 Fe1 P1 C8 101.56(16)
C5 Fe1 P1 C8 42.6(3)
C1 Fe1 P1 C8 117.39(19)
P2 Fe1 P1 C8 -57.54(12)
Cl1 Fe1 P1 C8 -151.44(12)
C3 Fe1 P1 C6 177.18(16)
C4 Fe1 P1 C6 145.47(17)
C2 Fe1 P1 C6 -143.38(16)
C5 Fe1 P1 C6 157.6(3)
C1 Fe1 P1 C6 -127.56(19)
P2 Fe1 P1 C6 57.51(12)
Cl1 Fe1 P1 C6 -36.39(12)
C3 Fe1 P1 C18 -60.74(17)
C4 Fe1 P1 C18 -92.45(18)
C2 Fe1 P1 C18 -21.30(18)
C5 Fe1 P1 C18 -80.3(3)
C1 Fe1 P1 C18 -5.5(2)
P2 Fe1 P1 C18 179.60(14)
Cl1 Fe1 P1 C18 85.69(14)
C3 Fe1 P2 C9 -29.65(17)
C4 Fe1 P2 C9 -60.59(16)
C2 Fe1 P2 C9 -46.3(3)
C5 Fe1 P2 C9 -99.77(16)
C1 Fe1 P2 C9 -116.46(18)
P1 Fe1 P2 C9 58.69(12)
Cl1 Fe1 P2 C9 150.17(12)
C3 Fe1 P2 C7 -144.82(17)
C4 Fe1 P2 C7 -175.76(16)
C2 Fe1 P2 C7 -161.5(3)
C5 Fe1 P2 C7 145.07(16)
C1 Fe1 P2 C7 128.38(18)
P1 Fe1 P2 C7 -56.47(12)
Cl1 Fe1 P2 C7 35.00(13)
C3 Fe1 P2 C22 93.96(18)
C4 Fe1 P2 C22 63.02(17)
C2 Fe1 P2 C22 77.3(3)
C5 Fe1 P2 C22 23.84(17)
C1 Fe1 P2 C22 7.2(2)
P1 Fe1 P2 C22 -177.69(14)
Cl1 Fe1 P2 C22 -86.22(13)
C3 Fe1 C1 C5 -82.1(2)
C4 Fe1 C1 C5 -38.2(2)
C2 Fe1 C1 C5 -120.9(3)
P2 Fe1 C1 C5 26.6(3)
P1 Fe1 C1 C5 -145.83(18)
Cl1 Fe1 C1 C5 121.9(2)
C3 Fe1 C1 C2 38.8(2)
C4 Fe1 C1 C2 82.7(2)
C5 Fe1 C1 C2 120.9(3)
P2 Fe1 C1 C2 147.55(18)
P1 Fe1 C1 C2 -24.9(3)
Cl1 Fe1 C1 C2 -117.2(2)
C3 Fe1 C1 C26 158.1(4)
C4 Fe1 C1 C26 -158.0(4)
C2 Fe1 C1 C26 119.3(4)
C5 Fe1 C1 C26 -119.7(4)
P2 Fe1 C1 C26 -93.1(3)
P1 Fe1 C1 C26 94.4(3)
Cl1 Fe1 C1 C26 2.2(3)
C5 C1 C2 C3 0.3(4)
C26 C1 C2 C3 179.2(3)
Fe1 C1 C2 C3 -58.3(2)
C5 C1 C2 Fe1 58.6(3)
C26 C1 C2 Fe1 -122.5(3)
C3 Fe1 C2 C1 -117.7(3)
C4 Fe1 C2 C1 -79.6(2)
C5 Fe1 C2 C1 -36.0(2)
P2 Fe1 C2 C1 -95.2(3)
P1 Fe1 C2 C1 163.99(18)
Cl1 Fe1 C2 C1 67.7(2)
C4 Fe1 C2 C3 38.1(2)
C5 Fe1 C2 C3 81.8(2)
C1 Fe1 C2 C3 117.7(3)
P2 Fe1 C2 C3 22.6(4)
P1 Fe1 C2 C3 -78.3(2)
Cl1 Fe1 C2 C3 -174.53(19)
C1 C2 C3 C4 -0.9(4)
Fe1 C2 C3 C4 -61.9(2)
C1 C2 C3 Fe1 61.0(2)
C2 Fe1 C3 C4 117.8(3)
C5 Fe1 C3 C4 37.9(2)
C1 Fe1 C3 C4 80.3(2)
P2 Fe1 C3 C4 -53.1(2)
P1 Fe1 C3 C4 -134.49(19)
Cl1 Fe1 C3 C4 127.2(2)
C4 Fe1 C3 C2 -117.8(3)
C5 Fe1 C3 C2 -79.9(2)
C1 Fe1 C3 C2 -37.4(2)
P2 Fe1 C3 C2 -170.87(17)
P1 Fe1 C3 C2 107.7(2)
Cl1 Fe1 C3 C2 9.4(3)
C2 C3 C4 C5 1.1(4)
Fe1 C3 C4 C5 -61.9(2)
C2 C3 C4 Fe1 62.9(2)
C2 Fe1 C4 C3 -38.5(2)
C5 Fe1 C4 C3 -118.3(3)
C1 Fe1 C4 C3 -81.1(2)
P2 Fe1 C4 C3 136.0(2)
P1 Fe1 C4 C3 54.8(2)
Cl1 Fe1 C4 C3 -121.6(2)
C3 Fe1 C4 C5 118.3(3)
C2 Fe1 C4 C5 79.8(2)
C1 Fe1 C4 C5 37.2(2)
P2 Fe1 C4 C5 -105.7(2)
P1 Fe1 C4 C5 173.11(17)
Cl1 Fe1 C4 C5 -3.3(3)
C2 C1 C5 C4 0.3(4)
C26 C1 C5 C4 -178.6(3)
Fe1 C1 C5 C4 58.8(2)
C2 C1 C5 Fe1 -58.5(3)
C26 C1 C5 Fe1 122.6(3)
C3 C4 C5 C1 -0.9(4)
Fe1 C4 C5 C1 -61.0(2)
C3 C4 C5 Fe1 60.1(2)
C3 Fe1 C5 C1 80.3(2)
C4 Fe1 C5 C1 118.3(3)
C2 Fe1 C5 C1 36.1(2)
P2 Fe1 C5 C1 -162.23(19)
P1 Fe1 C5 C1 101.6(3)
Cl1 Fe1 C5 C1 -63.6(2)
C3 Fe1 C5 C4 -37.9(2)
C2 Fe1 C5 C4 -82.1(2)
C1 Fe1 C5 C4 -118.3(3)
P2 Fe1 C5 C4 79.5(2)
P1 Fe1 C5 C4 -16.7(4)
Cl1 Fe1 C5 C4 178.17(19)
C7 N1 C6 P1 70.9(3)
C10 N1 C6 P1 -160.5(2)
C8 P1 C6 N1 48.6(3)
C18 P1 C6 N1 153.5(2)
Fe1 P1 C6 N1 -73.1(2)
C6 N1 C7 P2 -70.4(3)
C10 N1 C7 P2 160.6(2)
C9 P2 C7 N1 -49.7(3)
C22 P2 C7 N1 -155.6(2)
Fe1 P2 C7 N1 71.5(2)
C9 N2 C8 P1 69.2(3)
C14 N2 C8 P1 -161.9(2)
C6 P1 C8 N2 -115.5(2)
C18 P1 C8 N2 140.4(2)
Fe1 P1 C8 N2 6.7(3)
C8 N2 C9 P2 -67.7(3)
C14 N2 C9 P2 162.6(2)
C7 P2 C9 N2 112.0(2)
C22 P2 C9 N2 -144.0(2)
Fe1 P2 C9 N2 -10.1(3)
C7 N1 C10 C11 65.5(4)
C6 N1 C10 C11 -62.4(4)
C7 N1 C10 C13 -173.1(3)
C6 N1 C10 C13 59.0(4)
C7 N1 C10 C12 -58.0(4)
C6 N1 C10 C12 174.1(3)
C8 N2 C14 C15 42.5(4)
C9 N2 C14 C15 170.3(3)
C8 N2 C14 C17 158.7(3)
C9 N2 C14 C17 -73.4(3)
C8 N2 C14 C16 -79.8(3)
C9 N2 C14 C16 48.1(4)
C8 P1 C18 C19 -70.9(3)
C6 P1 C18 C19 -175.3(2)
Fe1 P1 C18 C19 56.9(3)
C8 P1 C18 C20 49.1(3)
C6 P1 C18 C20 -55.3(3)
Fe1 P1 C18 C20 176.9(2)
C8 P1 C18 C21 168.8(3)
C6 P1 C18 C21 64.3(3)
Fe1 P1 C18 C21 -63.5(3)
C9 P2 C22 C23 65.6(3)
C7 P2 C22 C23 170.6(2)
Fe1 P2 C22 C23 -62.2(3)
C9 P2 C22 C25 -174.2(3)
C7 P2 C22 C25 -69.2(3)
Fe1 P2 C22 C25 58.0(3)
C9 P2 C22 C24 -55.0(3)
C7 P2 C22 C24 50.0(3)
Fe1 P2 C22 C24 177.27(19)
C5 C1 C26 C30 154.9(4)
C2 C1 C26 C30 -23.8(5)
Fe1 C1 C26 C30 -114.2(4)
C5 C1 C26 C27 -24.6(5)
C2 C1 C26 C27 156.6(4)
Fe1 C1 C26 C27 66.2(4)
C30 C26 C27 F1 -178.2(3)
C1 C26 C27 F1 1.4(5)
C30 C26 C27 C28 1.5(5)
C1 C26 C27 C28 -178.9(3)
C29 N3 C28 F2 -179.4(4)
C29 N3 C28 C27 1.4(6)
F1 C27 C28 N3 177.9(4)
C26 C27 C28 N3 -1.8(6)
F1 C27 C28 F2 -1.3(6)
C26 C27 C28 F2 179.0(3)
C28 N3 C29 F3 -178.7(4)
C28 N3 C29 C30 -0.8(6)
N3 C29 C30 F4 -179.5(4)
F3 C29 C30 F4 -1.5(5)
N3 C29 C30 C26 0.6(6)
F3 C29 C30 C26 178.5(3)
C27 C26 C30 F4 179.1(3)
C1 C26 C30 F4 -0.4(5)
C27 C26 C30 C29 -1.0(5)
C1 C26 C30 C29 179.5(3)
C36A C31A C32A C33A 0.0
F5A C31A C32A C33A 179.4(8)
C31A C32A C33A C34A 0.0
C32A C33A C34A C35A 0.0
C33A C34A C35A C36A 0.0
C34A C35A C36A C31A 0.0
C32A C31A C36A C35A 0.0
F5A C31A C36A C35A -179.4(8)
C36B C31B C32B C33B 0.0
F5B C31B C32B C33B 179.8(8)
C31B C32B C33B C34B 0.0
C32B C33B C34B C35B 0.0
C33B C34B C35B C36B 0.0
C34B C35B C36B C31B 0.0
C32B C31B C36B C35B 0.0
F5B C31B C36B C35B -179.8(8)
